data_7209228
loop_
_publ_author_name
'Tang, Si-Fu'
'Pan, Xiao-Bo'
'Lv, Xiao-Xia'
'Yan, Shi-Hai'
'Xu, Xian-Rui'
'Li, Liang-Jun'
'Zhao, Xue-Bo'

_publ_section_title
;
 Fabrication of new metal phosphonates from tritopic trisphosphonic acid
 containing methyl groups and auxiliary ligands: syntheses, structures and
 gas adsorption properties
;
_journal_issue 10
_journal_name_full CrystEngComm
_journal_page_first 1860
_journal_paper_doi 10.1039/c2ce26828k
_journal_volume 15
_journal_year 2013
_chemical_formula_sum 'C12 H24.2 Mn1.5 O12.1 P3'
_chemical_formula_weight 537.43
_chemical_name_systematic
;
?
;
_space_group_IT_number 2
_symmetry_cell_setting triclinic
_symmetry_space_group_name_Hall '-P 1'
_symmetry_space_group_name_H-M 'P -1'
_atom_sites_solution_hydrogens geom
_atom_sites_solution_primary direct
_atom_sites_solution_secondary difmap
_audit_creation_method SHELXL-97
_cell_angle_alpha 68.0340(10)
_cell_angle_beta 82.3390(10)
_cell_angle_gamma 72.1690(10)
_cell_formula_units_Z 2
_cell_length_a 8.3270(4)
_cell_length_b 9.9585(5)
_cell_length_c 13.2645(7)
_cell_measurement_reflns_used 3639
_cell_measurement_temperature 273(2)
_cell_measurement_theta_max 25
_cell_measurement_theta_min 2.30
_cell_volume 970.88(9)
_computing_cell_refinement 'Bruker XSCANS'
_computing_data_collection 'Bruker XSCANS'
_computing_data_reduction 'Bruker SHELXTL'
_computing_molecular_graphics 'Bruker SHELXTL'
_computing_publication_material 'Bruker SHELXTL'
_computing_structure_refinement 'SHELXL-97 (Sheldrick, 1997)'
_computing_structure_solution 'SHELXS-97 (Sheldrick, 1990)'
_diffrn_ambient_temperature 273(2)
_diffrn_measured_fraction_theta_full 0.989
_diffrn_measured_fraction_theta_max 0.989
_diffrn_measurement_device_type 'Bruker P4'
_diffrn_measurement_method '\w scans'
_diffrn_radiation_monochromator graphite
_diffrn_radiation_source 'fine-focus sealed tube'
_diffrn_radiation_type MoK\a
_diffrn_radiation_wavelength 0.71073
_diffrn_reflns_av_R_equivalents 0.0165
_diffrn_reflns_av_sigmaI/netI 0.0315
_diffrn_reflns_limit_h_max 7
_diffrn_reflns_limit_h_min -9
_diffrn_reflns_limit_k_max 11
_diffrn_reflns_limit_k_min -11
_diffrn_reflns_limit_l_max 14
_diffrn_reflns_limit_l_min -15
_diffrn_reflns_number 4976
_diffrn_reflns_theta_full 25.00
_diffrn_reflns_theta_max 25.00
_diffrn_reflns_theta_min 2.30
_exptl_absorpt_coefficient_mu 1.299
_exptl_absorpt_correction_T_max 0.771
_exptl_absorpt_correction_T_min 0.739
_exptl_absorpt_correction_type multi-scan
_exptl_crystal_colour Pink
_exptl_crystal_density_diffrn 1.838
_exptl_crystal_density_method 'not measured'
_exptl_crystal_description Octahedron
_exptl_crystal_F_000 551
_exptl_crystal_size_max 0.25
_exptl_crystal_size_mid 0.20
_exptl_crystal_size_min 0.20
_refine_diff_density_max 0.792
_refine_diff_density_min -0.668
_refine_diff_density_rms 0.086
_refine_ls_extinction_method none
_refine_ls_goodness_of_fit_ref 1.052
_refine_ls_hydrogen_treatment constr
_refine_ls_matrix_type full
_refine_ls_number_parameters 268
_refine_ls_number_reflns 3372
_refine_ls_number_restraints 0
_refine_ls_restrained_S_all 1.052
_refine_ls_R_factor_all 0.0385
_refine_ls_R_factor_gt 0.0350
_refine_ls_shift/su_max 0.000
_refine_ls_shift/su_mean 0.000
_refine_ls_structure_factor_coef Fsqd
_refine_ls_weighting_details 'calc w=1/[\s^2^(Fo^2^)+(0.0464P)^2^+1.4799P] where P=(Fo^2^+2Fc^2^)/3'
_refine_ls_weighting_scheme calc
_refine_ls_wR_factor_gt 0.0892
_refine_ls_wR_factor_ref 0.0919
_reflns_number_gt 3054
_reflns_number_total 3372
_reflns_threshold_expression >2sigma(I)
_cod_data_source_file c2ce26828k.txt
_cod_data_source_block 8
_cod_depositor_comments
;
The following automatic conversions were performed:

'_symmetry_cell_setting' value 'Triclinic' changed to 'triclinic'
according to /home/saulius/struct/CIF-dictionaries/cif_core.dic
dictionary named 'cif_core.dic' version 2.4.2 from
2011-04-26.

'_exptl_absorpt_correction_type' value 'Multi-scan'
changed to 'multi-scan' according to
/home/saulius/struct/CIF-dictionaries/cif_core.dic dictionary named
'cif_core.dic' version 2.4.2 from 2011-04-26.

Automatic conversion script
Id: cif_fix_values 1891 2012-01-12 08:04:46Z andrius 
;
_cod_original_cell_volume 970.88(8)
_cod_original_sg_symbol_H-M P-1
_cod_original_formula_sum 'C12 H24.20 Mn1.50 O12.10 P3'
_cod_database_code 7209228

loop_
_symmetry_equiv_pos_as_xyz
'x, y, z'
'-x, -y, -z'

loop_
_atom_site_label
_atom_site_type_symbol
_atom_site_fract_x
_atom_site_fract_y
_atom_site_fract_z
_atom_site_U_iso_or_equiv
_atom_site_adp_type
_atom_site_occupancy
_atom_site_symmetry_multiplicity
_atom_site_calc_flag
_atom_site_refinement_flags
Mn1 Mn 1.02645(5) 0.14617(5) 0.38823(3) 0.01235(14) Uani 1 1 d .
Mn2 Mn 0.5000 0.0000 0.5000 0.01220(16) Uani 1 2 d S
O1 O 0.4775(2) 0.2215(2) 0.37171(17) 0.0159(5) Uani 1 1 d .
O1W O 0.3040(3) -0.0224(2) 0.40766(18) 0.0198(5) Uani 1 1 d .
H1W H 0.2806 -0.1027 0.4498 0.024 Uiso 1 1 d R
H2W H 0.3465 -0.0189 0.3451 0.024 Uiso 1 1 d R
O2W O 1.1386(3) 0.3305(2) 0.35358(18) 0.0190(5) Uani 1 1 d .
H3W H 1.1240 0.3789 0.2859 0.023 Uiso 1 1 d R
H4W H 1.2448 0.3052 0.3607 0.023 Uiso 1 1 d R
O2 O 0.6322(3) 0.2992(2) 0.19697(17) 0.0182(5) Uani 1 1 d .
H2A H 0.7171 0.3247 0.1688 0.027 Uiso 1 1 calc R
O3 O 0.7663(3) 0.2509(2) 0.37560(17) 0.0170(5) Uani 1 1 d .
O3W O 0.4873(4) 0.0101(4) 0.2161(2) 0.0589(9) Uani 1 1 d .
H5W H 0.5643 -0.0689 0.2158 0.071 Uiso 1 1 d R
H6W H 0.5663 0.0469 0.2175 0.071 Uiso 1 1 d R
O4 O 0.6964(3) 0.8825(2) 0.42143(17) 0.0167(5) Uani 1 1 d .
O4W O 0.335(4) -0.124(3) 0.2593(19) 0.038(7) Uani 0.10 1 d P
H8W H 0.3262 -0.1008 0.1913 0.045 Uiso 0.10 1 d PR
H7W H 0.4043 -0.2089 0.2916 0.045 Uiso 0.10 1 d PR
O5 O 0.8562(3) 0.9960(2) 0.25362(17) 0.0192(5) Uani 1 1 d .
H5A H 0.9187 1.0492 0.2452 0.029 Uiso 1 1 calc R
O6 O 0.9836(3) 0.9139(2) 0.43680(16) 0.0143(4) Uani 1 1 d .
O7 O 0.8527(3) 0.6017(2) -0.11854(17) 0.0192(5) Uani 1 1 d .
H7C H 0.8644 0.5283 -0.0620 0.029 Uiso 1 1 calc R
O8 O 1.1130(3) 0.6326(2) -0.05924(17) 0.0179(5) Uani 1 1 d .
O9 O 0.9468(3) 0.8315(2) -0.22194(16) 0.0170(5) Uani 1 1 d .
P1 P 0.60455(9) 0.30728(8) 0.31460(6) 0.01237(18) Uani 1 1 d .
P2 P 0.86942(9) 0.88007(8) 0.37286(6) 0.01123(18) Uani 1 1 d .
P3 P 0.94104(10) 0.71542(9) -0.10856(6) 0.01431(19) Uani 1 1 d .
C1 C 0.6380(4) 0.5974(3) 0.2462(2) 0.0135(6) Uani 1 1 d .
C2 C 0.7369(4) 0.6095(3) 0.3191(2) 0.0129(6) Uani 1 1 d .
C3 C 0.8682(4) 0.6787(3) 0.2779(2) 0.0122(6) Uani 1 1 d .
C4 C 0.8994(4) 0.7345(3) 0.1653(2) 0.0145(6) Uani 1 1 d .
C5 C 0.7889(4) 0.7342(3) 0.0939(2) 0.0140(6) Uani 1 1 d .
C6 C 0.6581(4) 0.6648(3) 0.1338(2) 0.0140(6) Uani 1 1 d .
C7 C 0.5109(4) 0.5061(3) 0.2930(2) 0.0139(6) Uani 1 1 d .
H7A H 0.4178 0.5457 0.2437 0.017 Uiso 1 1 calc R
H7B H 0.4660 0.5172 0.3617 0.017 Uiso 1 1 calc R
C8 C 0.6972(4) 0.5531(4) 0.4393(2) 0.0197(7) Uani 1 1 d .
H8A H 0.6046 0.5099 0.4522 0.030 Uiso 1 1 calc R
H8B H 0.6672 0.6357 0.4654 0.030 Uiso 1 1 calc R
H8C H 0.7945 0.4780 0.4768 0.030 Uiso 1 1 calc R
C9 C 0.9685(4) 0.7008(3) 0.3558(2) 0.0131(6) Uani 1 1 d .
H9A H 1.0826 0.6973 0.3274 0.016 Uiso 1 1 calc R
H9B H 0.9745 0.6199 0.4258 0.016 Uiso 1 1 calc R
C10 C 1.0476(4) 0.7986(4) 0.1201(3) 0.0235(7) Uani 1 1 d .
H10A H 1.1100 0.7905 0.1790 0.035 Uiso 1 1 calc R
H10B H 1.0072 0.9027 0.0751 0.035 Uiso 1 1 calc R
H10C H 1.1197 0.7433 0.0776 0.035 Uiso 1 1 calc R
C11 C 0.8059(4) 0.8176(3) -0.0274(2) 0.0167(6) Uani 1 1 d .
H11A H 0.8462 0.9032 -0.0366 0.020 Uiso 1 1 calc R
H11B H 0.6938 0.8576 -0.0574 0.020 Uiso 1 1 calc R
C12 C 0.5360(4) 0.6697(4) 0.0563(2) 0.0193(7) Uani 1 1 d .
H12A H 0.4552 0.6175 0.0969 0.029 Uiso 1 1 calc R
H12B H 0.5972 0.6221 0.0063 0.029 Uiso 1 1 calc R
H12C H 0.4783 0.7728 0.0167 0.029 Uiso 1 1 calc R

loop_
_atom_site_aniso_label
_atom_site_aniso_U_11
_atom_site_aniso_U_22
_atom_site_aniso_U_33
_atom_site_aniso_U_23
_atom_site_aniso_U_13
_atom_site_aniso_U_12
Mn1 0.0136(2) 0.0153(2) 0.0095(2) -0.00376(19) 0.00009(17) -0.00668(18)
Mn2 0.0114(3) 0.0130(3) 0.0120(3) -0.0036(3) 0.0007(2) -0.0044(2)
O1 0.0133(10) 0.0142(10) 0.0176(11) -0.0008(9) 0.0001(8) -0.0067(8)
O1W 0.0187(11) 0.0211(11) 0.0216(12) -0.0080(10) -0.0026(9) -0.0068(9)
O2W 0.0164(11) 0.0195(11) 0.0213(12) -0.0046(9) -0.0037(9) -0.0073(9)
O2 0.0189(11) 0.0233(11) 0.0159(11) -0.0085(9) 0.0031(9) -0.0100(9)
O3 0.0141(10) 0.0178(11) 0.0197(12) -0.0062(9) -0.0015(9) -0.0057(9)
O3W 0.0335(16) 0.098(3) 0.0400(18) -0.0281(18) -0.0119(13) -0.0023(17)
O4 0.0153(11) 0.0192(11) 0.0190(11) -0.0108(9) 0.0037(9) -0.0062(9)
O4W 0.071(19) 0.032(14) 0.010(12) -0.012(11) 0.001(12) -0.009(13)
O5 0.0301(12) 0.0170(11) 0.0134(11) -0.0032(9) -0.0041(9) -0.0117(10)
O6 0.0176(11) 0.0165(10) 0.0122(11) -0.0058(9) -0.0010(8) -0.0082(8)
O7 0.0266(12) 0.0190(11) 0.0120(11) -0.0010(9) -0.0010(9) -0.0119(9)
O8 0.0174(11) 0.0203(11) 0.0147(11) -0.0039(9) 0.0014(9) -0.0069(9)
O9 0.0223(11) 0.0210(11) 0.0096(11) -0.0042(9) 0.0025(8) -0.0112(9)
P1 0.0122(4) 0.0125(4) 0.0123(4) -0.0028(3) 0.0005(3) -0.0056(3)
P2 0.0143(4) 0.0118(4) 0.0095(4) -0.0043(3) -0.0006(3) -0.0055(3)
P3 0.0173(4) 0.0166(4) 0.0094(4) -0.0027(3) 0.0015(3) -0.0081(3)
C1 0.0150(15) 0.0111(14) 0.0152(15) -0.0049(12) 0.0027(12) -0.0055(11)
C2 0.0152(14) 0.0102(14) 0.0126(15) -0.0036(12) -0.0013(11) -0.0026(11)
C3 0.0144(14) 0.0097(14) 0.0137(15) -0.0056(12) -0.0005(11) -0.0030(11)
C4 0.0159(15) 0.0138(14) 0.0154(16) -0.0071(12) 0.0025(12) -0.0051(12)
C5 0.0174(15) 0.0132(14) 0.0122(15) -0.0056(12) 0.0021(12) -0.0049(12)
C6 0.0157(15) 0.0139(14) 0.0131(15) -0.0053(12) -0.0001(12) -0.0046(12)
C7 0.0163(15) 0.0134(14) 0.0115(15) -0.0026(12) 0.0011(12) -0.0061(12)
C8 0.0258(17) 0.0241(17) 0.0129(16) -0.0050(13) 0.0017(13) -0.0150(14)
C9 0.0138(14) 0.0114(14) 0.0142(15) -0.0048(12) -0.0002(11) -0.0035(11)
C10 0.0287(18) 0.038(2) 0.0143(16) -0.0124(15) 0.0069(13) -0.0232(16)
C11 0.0198(16) 0.0180(15) 0.0132(16) -0.0050(13) 0.0029(12) -0.0086(13)
C12 0.0210(16) 0.0248(17) 0.0127(16) -0.0031(13) -0.0008(12) -0.0116(13)

loop_
_atom_type_symbol
_atom_type_description
_atom_type_scat_dispersion_real
_atom_type_scat_dispersion_imag
_atom_type_scat_source
C C 0.0033 0.0016 'International Tables Vol C Tables 4.2.6.8 and 6.1.1.4'
H H 0.0000 0.0000 'International Tables Vol C Tables 4.2.6.8 and 6.1.1.4'
O O 0.0106 0.0060 'International Tables Vol C Tables 4.2.6.8 and 6.1.1.4'
P P 0.1023 0.0942 'International Tables Vol C Tables 4.2.6.8 and 6.1.1.4'
Mn Mn 0.3368 0.7283 'International Tables Vol C Tables 4.2.6.8 and 6.1.1.4'

loop_
_geom_angle_atom_site_label_1
_geom_angle_atom_site_label_2
_geom_angle_atom_site_label_3
_geom_angle
_geom_angle_site_symmetry_1
_geom_angle_site_symmetry_3
O3 Mn1 O9 92.57(8) . 2_765
O3 Mn1 O6 92.36(8) . 2_766
O9 Mn1 O6 171.07(8) 2_765 2_766
O3 Mn1 O2W 104.37(8) . .
O9 Mn1 O2W 90.27(8) 2_765 .
O6 Mn1 O2W 95.71(8) 2_766 .
O3 Mn1 O6 91.30(8) . 1_545
O9 Mn1 O6 91.32(8) 2_765 1_545
O6 Mn1 O6 81.13(8) 2_766 1_545
O2W Mn1 O6 164.17(8) . 1_545
O3 Mn1 O1W 167.05(8) . 1_655
O9 Mn1 O1W 86.04(8) 2_765 1_655
O6 Mn1 O1W 87.49(8) 2_766 1_655
O2W Mn1 O1W 88.52(8) . 1_655
O6 Mn1 O1W 75.88(7) 1_545 1_655
O4 Mn2 O4 180.0 1_545 2_666
O4 Mn2 O1 84.99(8) 1_545 2_656
O4 Mn2 O1 95.01(8) 2_666 2_656
O4 Mn2 O1 95.01(8) 1_545 .
O4 Mn2 O1 84.99(8) 2_666 .
O1 Mn2 O1 180.0 2_656 .
O4 Mn2 O1W 89.09(8) 1_545 2_656
O4 Mn2 O1W 90.91(8) 2_666 2_656
O1 Mn2 O1W 86.09(8) 2_656 2_656
O1 Mn2 O1W 93.91(8) . 2_656
O4 Mn2 O1W 90.91(8) 1_545 .
O4 Mn2 O1W 89.09(8) 2_666 .
O1 Mn2 O1W 93.91(8) 2_656 .
O1 Mn2 O1W 86.09(8) . .
O1W Mn2 O1W 180.0 2_656 .
P1 O1 Mn2 132.76(12) . .
Mn2 O1W Mn1 120.08(9) . 1_455
P1 O3 Mn1 150.52(14) . .
P2 O4 Mn2 142.09(13) . 1_565
P2 O6 Mn1 124.64(11) . 2_766
P2 O6 Mn1 122.63(11) . 1_565
Mn1 O6 Mn1 98.87(8) 2_766 1_565
P3 O9 Mn1 141.66(13) . 2_765
O3 P1 O1 113.27(12) . .
O3 P1 O2 113.12(12) . .
O1 P1 O2 106.41(12) . .
O3 P1 C7 109.62(13) . .
O1 P1 C7 109.28(13) . .
O2 P1 C7 104.72(13) . .
O4 P2 O6 114.40(12) . .
O4 P2 O5 109.59(12) . .
O6 P2 O5 108.88(11) . .
O4 P2 C9 109.48(13) . .
O6 P2 C9 110.51(13) . .
O5 P2 C9 103.39(13) . .
O8 P3 O9 113.32(12) . .
O8 P3 O7 110.71(12) . .
O9 P3 O7 106.84(12) . .
O8 P3 C11 111.34(13) . .
O9 P3 C11 105.95(13) . .
O7 P3 C11 108.39(13) . .
C6 C1 C2 121.0(3) . .
C6 C1 C7 120.8(3) . .
C2 C1 C7 118.3(3) . .
C1 C2 C3 119.4(3) . .
C1 C2 C8 119.6(3) . .
C3 C2 C8 121.0(3) . .
C4 C3 C2 119.9(3) . .
C4 C3 C9 120.4(3) . .
C2 C3 C9 119.6(3) . .
C3 C4 C5 119.5(3) . .
C3 C4 C10 120.7(3) . .
C5 C4 C10 119.8(3) . .
C6 C5 C4 120.8(3) . .
C6 C5 C11 119.9(3) . .
C4 C5 C11 119.2(3) . .
C1 C6 C5 118.9(3) . .
C1 C6 C12 120.7(3) . .
C5 C6 C12 120.4(3) . .
C1 C7 P1 112.1(2) . .
C3 C9 P2 110.35(19) . .
C5 C11 P3 118.4(2) . .

loop_
_geom_bond_atom_site_label_1
_geom_bond_atom_site_label_2
_geom_bond_distance
_geom_bond_site_symmetry_2
Mn1 O3 2.095(2) .
Mn1 O9 2.120(2) 2_765
Mn1 O6 2.166(2) 2_766
Mn1 O2W 2.181(2) .
Mn1 O6 2.285(2) 1_545
Mn1 O1W 2.384(2) 1_655
Mn2 O4 2.102(2) 1_545
Mn2 O4 2.102(2) 2_666
Mn2 O1 2.196(2) 2_656
Mn2 O1 2.196(2) .
Mn2 O1W 2.275(2) 2_656
Mn2 O1W 2.275(2) .
O1 P1 1.510(2) .
O1W Mn1 2.384(2) 1_455
O2 P1 1.575(2) .
O3 P1 1.507(2) .
O4 P2 1.494(2) .
O4 Mn2 2.102(2) 1_565
O5 P2 1.565(2) .
O6 P2 1.537(2) .
O6 Mn1 2.166(2) 2_766
O6 Mn1 2.285(2) 1_565
O7 P3 1.577(2) .
O8 P3 1.510(2) .
O9 P3 1.521(2) .
O9 Mn1 2.120(2) 2_765
P1 C7 1.817(3) .
P2 C9 1.808(3) .
P3 C11 1.805(3) .
C1 C6 1.398(4) .
C1 C2 1.410(4) .
C1 C7 1.525(4) .
C2 C3 1.411(4) .
C2 C8 1.506(4) .
C3 C4 1.404(4) .
C3 C9 1.525(4) .
C4 C5 1.408(4) .
C4 C10 1.513(4) .
C5 C6 1.406(4) .
C5 C11 1.520(4) .
C6 C12 1.518(4) .

loop_
_geom_hbond_atom_site_label_D
_geom_hbond_atom_site_label_H
_geom_hbond_atom_site_label_A
_geom_hbond_distance_DH
_geom_hbond_distance_HA
_geom_hbond_distance_DA
_geom_hbond_angle_DHA
_geom_hbond_site_symmetry_A
O1W H2W O4W 0.85 1.84 2.48(2) 131.0 .
O1W H2W O3W 0.85 1.92 2.747(4) 163.6 .
O3W H6W O2 0.85 2.64 3.363(4) 143.3 .
O2W H3W O7 0.85 2.14 2.929(3) 153.6 2_765
O2 H2A O8 0.82 1.91 2.687(3) 157.6 2_765
O3W H6W O5 0.85 2.39 3.129(4) 146.4 1_545
O7 H7C O8 0.82 1.78 2.597(3) 178.7 2_765
